data_7015329
loop_
_publ_author_name
'Zhang, Shu-Hua'
'Li, Ning'
'Ge, Cheng-Min'
'Feng, Chao'
'Ma, Lu-Fang'

_publ_section_title
;
 Structures and magnetism of {Ni2Na2}, {Ni4} and {Ni6(II)Ni(III)}
 2-hydroxy-3-alkoxy-benzaldehyde clusters.
;
_journal_issue 12
_journal_name_full 'Dalton transactions (Cambridge, England : 2003)'
_journal_page_first 3000
_journal_page_last 3007
_journal_paper_doi 10.1039/c0dt01498b
_journal_volume 40
_journal_year 2011
_chemical_formula_moiety 'C41.05 H58.10 Ni4 O20'
_chemical_formula_sum 'C41.05 H58.1 Ni4 O20'
_chemical_formula_weight 1106.36
_chemical_name_systematic
;
?
;
_space_group_IT_number 130
_symmetry_cell_setting tetragonal
_symmetry_space_group_name_Hall '-P 4a 2ac'
_symmetry_space_group_name_H-M 'P 4/n c c :2'
_atom_sites_solution_hydrogens geom
_atom_sites_solution_primary direct
_atom_sites_solution_secondary difmap
_audit_creation_method SHELXL-97
_cell_angle_alpha 90.00
_cell_angle_beta 90.00
_cell_angle_gamma 90.00
_cell_formula_units_Z 4
_cell_length_a 16.780(3)
_cell_length_b 16.780(3)
_cell_length_c 18.814(8)
_cell_measurement_reflns_used 1934
_cell_measurement_temperature 296(2)
_cell_measurement_theta_max 23.35
_cell_measurement_theta_min 2.45
_cell_volume 5297(3)
_computing_cell_refinement 'SAINT (Bruker, 2004)'
_computing_data_collection 'SMART(Bruker 2004)'
_computing_data_reduction SAINT
_computing_molecular_graphics 'SHELXTL (Sheldrick, 2008)'
_computing_publication_material 'SHELXL97 (Sheldrick, 2008)'
_computing_structure_refinement 'SHELXL97 (Sheldrick, 2008)'
_computing_structure_solution 'SHELXS97 (Sheldrick, 2008)'
_diffrn_ambient_temperature 296(2)
_diffrn_detector_area_resol_mean no
_diffrn_measured_fraction_theta_full 0.997
_diffrn_measured_fraction_theta_max 0.997
_diffrn_measurement_device_type 'CCD area apex II detector'
_diffrn_measurement_method 'phi and omega scans'
_diffrn_radiation_monochromator graphite
_diffrn_radiation_source 'fine-focus sealed tube'
_diffrn_radiation_type MoK\a
_diffrn_radiation_wavelength 0.71073
_diffrn_reflns_av_R_equivalents 0.1102
_diffrn_reflns_av_sigmaI/netI 0.0466
_diffrn_reflns_limit_h_max 18
_diffrn_reflns_limit_h_min -18
_diffrn_reflns_limit_k_max 18
_diffrn_reflns_limit_k_min -18
_diffrn_reflns_limit_l_max 20
_diffrn_reflns_limit_l_min -20
_diffrn_reflns_number 30187
_diffrn_reflns_theta_full 23.35
_diffrn_reflns_theta_max 23.35
_diffrn_reflns_theta_min 2.43
_diffrn_standards_decay_% no
_diffrn_standards_interval_count no
_diffrn_standards_interval_time no
_diffrn_standards_number no
_exptl_absorpt_coefficient_mu 1.468
_exptl_absorpt_correction_type none
_exptl_crystal_colour green
_exptl_crystal_density_diffrn 1.387
_exptl_crystal_density_method 'not measured'
_exptl_crystal_description block
_exptl_crystal_F_000 2305.7
_exptl_crystal_size_max 0.23
_exptl_crystal_size_mid 0.18
_exptl_crystal_size_min 0.17
_refine_diff_density_max 1.056
_refine_diff_density_min -0.686
_refine_diff_density_rms 0.124
_refine_ls_extinction_method none
_refine_ls_goodness_of_fit_ref 1.083
_refine_ls_hydrogen_treatment constr
_refine_ls_matrix_type full
_refine_ls_number_parameters 160
_refine_ls_number_reflns 1930
_refine_ls_number_restraints 64
_refine_ls_restrained_S_all 1.161
_refine_ls_R_factor_all 0.0936
_refine_ls_R_factor_gt 0.0589
_refine_ls_shift/su_max 0.000
_refine_ls_shift/su_mean 0.000
_refine_ls_structure_factor_coef Fsqd
_refine_ls_weighting_details 'calc w=1/[\s^2^(Fo^2^)+(0.1143P)^2^+15.8091P] where P=(Fo^2^+2Fc^2^)/3'
_refine_ls_weighting_scheme calc
_refine_ls_wR_factor_gt 0.1627
_refine_ls_wR_factor_ref 0.2134
_reflns_number_gt 1315
_reflns_number_total 1930
_reflns_threshold_expression >2sigma(I)
_cod_data_source_file c0dt01498b.txt
_cod_data_source_block 771963
_cod_depositor_comments
;
The following automatic conversions were performed:
'_symmetry_cell_setting' value 'Tetragonal' changed to 'tetragonal'
according to '/home/saulius/struct/CIF-dictionaries/cif_core.dic'
dictionary named 'cif_core.dic' version 2.4.1 from 2010-06-29.

Automatic conversion script
Id: cif_fix_enum 1555 2011-01-17 13:19:09Z saulius 
;
_cod_original_sg_symbol_Hall '-P 4a 2ac '
_cod_original_sg_symbol_H-M P4/ncc
_cod_original_formula_sum 'C41.05 H58.10 Ni4 O20'
_cod_database_code 7015329

loop_
_symmetry_equiv_pos_as_xyz
'x, y, z'
'-x+1/2, -y+1/2, z'
'-y+1/2, x, z'
'y, -x+1/2, z'
'-x, y+1/2, -z+1/2'
'x+1/2, -y, -z+1/2'
'y+1/2, x+1/2, -z+1/2'
'-y, -x, -z+1/2'
'-x, -y, -z'
'x-1/2, y-1/2, -z'
'y-1/2, -x, -z'
'-y, x-1/2, -z'
'x, -y-1/2, z-1/2'
'-x-1/2, y, z-1/2'
'-y-1/2, -x-1/2, z-1/2'
'y, x, z-1/2'

loop_
_atom_site_label
_atom_site_type_symbol
_atom_site_fract_x
_atom_site_fract_y
_atom_site_fract_z
_atom_site_U_iso_or_equiv
_atom_site_adp_type
_atom_site_occupancy
_atom_site_symmetry_multiplicity
_atom_site_calc_flag
_atom_site_refinement_flags
_atom_site_disorder_assembly
_atom_site_disorder_group
Ni1 Ni 0.21805(6) 0.66247(6) 0.05590(5) 0.0444(4) Uani 1 1 d U . .
C1 C 0.2878(5) 0.5092(5) 0.1052(4) 0.0508(19) Uani 1 1 d . . .
C2 C 0.2656(5) 0.5242(5) 0.1772(4) 0.056(2) Uani 1 1 d U A .
C3 C 0.2841(6) 0.4677(6) 0.2308(5) 0.075(3) Uani 1 1 d U . .
H3 H 0.2711 0.4786 0.2779 0.090 Uiso 1 1 calc R A .
C4 C 0.3205(6) 0.3980(6) 0.2141(5) 0.081(3) Uani 1 1 d U A .
H4 H 0.3296 0.3602 0.2493 0.097 Uiso 1 1 calc R . .
C5 C 0.3442(6) 0.3828(6) 0.1447(5) 0.071(3) Uani 1 1 d U . .
H5 H 0.3711 0.3358 0.1344 0.085 Uiso 1 1 calc R A .
C6 C 0.3288(5) 0.4355(5) 0.0913(5) 0.055(2) Uani 1 1 d U A .
C7 C 0.3824(7) 0.3513(6) 0.0008(6) 0.089(3) Uani 1 1 d . A .
H7A H 0.3497 0.3072 0.0168 0.107 Uiso 1 1 calc R . .
H7B H 0.4349 0.3461 0.0220 0.107 Uiso 1 1 calc R . .
C8 C 0.3886(8) 0.3510(8) -0.0781(7) 0.116(4) Uani 1 1 d U . .
H8A H 0.3361 0.3518 -0.0984 0.174 Uiso 1 1 calc R . .
H8B H 0.4160 0.3038 -0.0933 0.174 Uiso 1 1 calc R . .
H8C H 0.4176 0.3972 -0.0935 0.174 Uiso 1 1 calc R . .
C9 C 0.2273(5) 0.5954(5) 0.1991(4) 0.060(2) Uani 1 1 d U . .
H9 H 0.2148 0.5984 0.2472 0.072 Uiso 1 1 calc R A .
C10 C 0.1122(5) 0.8005(5) 0.0980(4) 0.062(2) Uani 1 1 d . . .
H10A H 0.0681 0.7645 0.0926 0.093 Uiso 1 1 calc R A .
H10B H 0.0956 0.8535 0.0858 0.093 Uiso 1 1 calc R . .
H10C H 0.1302 0.7996 0.1465 0.093 Uiso 1 1 calc R . .
O1 O 0.2720(3) 0.5554(3) 0.0522(2) 0.0506(13) Uani 1 1 d . A .
O2 O 0.2081(3) 0.6544(3) 0.1628(3) 0.0570(15) Uani 1 1 d U A .
O3 O 0.3471(4) 0.4254(3) 0.0210(3) 0.0644(16) Uani 1 1 d . . .
O4 O 0.1754(3) 0.7766(3) 0.0525(2) 0.0448(13) Uani 1 1 d U . .
O5 O 0.092(2) 0.630(2) 0.056(2) 0.0448(13) Uani 0.263(17) 1 d PU A 2
H5A H 0.0731 0.6636 0.0269 0.067 Uiso 0.263(17) 1 d PR A 2
C11 C 0.0605(17) 0.5666(17) 0.0864(16) 0.051(6) Uani 0.263(17) 1 d PU A 2
H11A H 0.0957 0.5295 0.1093 0.076 Uiso 0.263(17) 1 d PR A 2
H11B H 0.0245 0.5382 0.0559 0.076 Uiso 0.263(17) 1 d PR A 2
H11C H 0.0308 0.5952 0.1217 0.076 Uiso 0.263(17) 1 d PR A 2
O5' O 0.1038(7) 0.6120(7) 0.0441(6) 0.052(3) Uani 0.737(17) 1 d PD A 1
H5A' H 0.0848 0.6454 0.0147 0.078 Uiso 0.737(17) 1 d PRD A 1
H5B H 0.1518 0.5958 0.0464 0.078 Uiso 0.737(17) 1 d PRD A 1

loop_
_atom_site_aniso_label
_atom_site_aniso_U_11
_atom_site_aniso_U_22
_atom_site_aniso_U_33
_atom_site_aniso_U_23
_atom_site_aniso_U_13
_atom_site_aniso_U_12
Ni1 0.0497(7) 0.0411(6) 0.0424(7) 0.0014(4) 0.0028(4) 0.0025(4)
C1 0.053(5) 0.048(4) 0.051(5) 0.003(4) -0.005(4) -0.003(3)
C2 0.068(5) 0.047(4) 0.053(4) 0.001(4) -0.006(4) 0.003(4)
C3 0.089(5) 0.072(4) 0.064(4) 0.005(4) -0.007(4) 0.009(4)
C4 0.093(6) 0.076(6) 0.073(6) 0.014(5) -0.013(5) 0.017(5)
C5 0.079(6) 0.064(5) 0.071(5) 0.003(4) -0.009(4) 0.014(4)
C6 0.056(5) 0.050(4) 0.061(5) -0.001(4) -0.004(4) 0.002(4)
C7 0.091(8) 0.083(7) 0.095(7) -0.005(6) 0.009(6) 0.039(6)
C8 0.123(8) 0.116(8) 0.109(7) -0.013(6) 0.025(7) 0.035(7)
C9 0.068(4) 0.062(4) 0.050(4) -0.001(3) -0.001(3) 0.000(3)
C10 0.069(6) 0.061(5) 0.056(5) 0.005(4) 0.024(5) 0.015(4)
O1 0.057(3) 0.046(3) 0.050(3) 0.001(2) 0.001(2) 0.007(2)
O2 0.077(4) 0.049(3) 0.046(3) 0.001(2) 0.003(3) 0.013(3)
O3 0.075(4) 0.055(3) 0.063(4) -0.002(3) 0.010(3) 0.018(3)
O4 0.047(3) 0.044(3) 0.044(3) -0.001(2) 0.005(2) 0.004(2)
O5 0.047(3) 0.044(3) 0.044(3) -0.001(2) 0.005(2) 0.004(2)
C11 0.049(8) 0.050(8) 0.053(8) 0.010(7) 0.001(7) -0.004(7)
O5' 0.045(5) 0.051(7) 0.061(7) 0.001(5) 0.012(4) 0.007(4)

loop_
_atom_type_symbol
_atom_type_description
_atom_type_scat_dispersion_real
_atom_type_scat_dispersion_imag
_atom_type_scat_source
C C 0.0033 0.0016 'International Tables Vol C Tables 4.2.6.8 and 6.1.1.4'
H H 0.0000 0.0000 'International Tables Vol C Tables 4.2.6.8 and 6.1.1.4'
O O 0.0106 0.0060 'International Tables Vol C Tables 4.2.6.8 and 6.1.1.4'
Ni Ni 0.3393 1.1124 'International Tables Vol C Tables 4.2.6.8 and 6.1.1.4'

loop_
_geom_angle_atom_site_label_1
_geom_angle_atom_site_label_2
_geom_angle_atom_site_label_3
_geom_angle
_geom_angle_site_symmetry_1
_geom_angle_site_symmetry_3
_geom_angle_publ_flag
O1 Ni1 O2 90.7(2) . . ?
O1 Ni1 O4 172.7(2) . . ?
O2 Ni1 O4 93.72(19) . . ?
O1 Ni1 O4 92.28(19) . 12_665 ?
O2 Ni1 O4 176.9(2) . 12_665 ?
O4 Ni1 O4 83.4(2) . 12_665 ?
O1 Ni1 O4 93.0(2) . 2_565 ?
O2 Ni1 O4 97.8(2) . 2_565 ?
O4 Ni1 O4 80.7(2) . 2_565 ?
O4 Ni1 O4 83.0(2) 12_665 2_565 ?
O1 Ni1 O5' 92.7(3) . . ?
O2 Ni1 O5' 90.2(4) . . ?
O4 Ni1 O5' 93.1(3) . . ?
O4 Ni1 O5' 88.7(4) 12_665 . ?
O4 Ni1 O5' 170.2(4) 2_565 . ?
O1 Ni1 O5 102.4(10) . . ?
O2 Ni1 O5 84.2(10) . . ?
O4 Ni1 O5 83.9(10) . . ?
O4 Ni1 O5 94.2(10) 12_665 . ?
O4 Ni1 O5 164.5(10) 2_565 . ?
O1 Ni1 H5B 71.5 . . ?
O2 Ni1 H5B 90.4 . . ?
O4 Ni1 H5B 114.3 . . ?
O4 Ni1 H5B 89.6 12_665 . ?
O4 Ni1 H5B 162.5 2_565 . ?
O5' Ni1 H5B 21.2 . . ?
O5 Ni1 H5B 31.5 . . ?
O1 C1 C2 125.0(7) . . ?
O1 C1 C6 118.3(7) . . ?
C2 C1 C6 116.7(7) . . ?
C9 C2 C3 117.1(8) . . ?
C9 C2 C1 122.9(7) . . ?
C3 C2 C1 120.0(8) . . ?
C4 C3 C2 120.6(9) . . ?
C4 C3 H3 119.7 . . ?
C2 C3 H3 119.7 . . ?
C3 C4 C5 120.4(9) . . ?
C3 C4 H4 119.8 . . ?
C5 C4 H4 119.8 . . ?
C6 C5 C4 121.3(9) . . ?
C6 C5 H5 119.3 . . ?
C4 C5 H5 119.3 . . ?
C5 C6 O3 126.1(8) . . ?
C5 C6 C1 121.0(8) . . ?
O3 C6 C1 112.9(7) . . ?
O3 C7 C8 107.3(8) . . ?
O3 C7 H7A 110.3 . . ?
C8 C7 H7A 110.3 . . ?
O3 C7 H7B 110.3 . . ?
C8 C7 H7B 110.3 . . ?
H7A C7 H7B 108.5 . . ?
C7 C8 H8A 109.5 . . ?
C7 C8 H8B 109.5 . . ?
H8A C8 H8B 109.5 . . ?
C7 C8 H8C 109.5 . . ?
H8A C8 H8C 109.5 . . ?
H8B C8 H8C 109.5 . . ?
O2 C9 C2 128.9(8) . . ?
O2 C9 H9 115.5 . . ?
C2 C9 H9 115.5 . . ?
O4 C10 H10A 109.5 . . ?
O4 C10 H10B 109.5 . . ?
H10A C10 H10B 109.5 . . ?
O4 C10 H10C 109.5 . . ?
H10A C10 H10C 109.5 . . ?
H10B C10 H10C 109.5 . . ?
C1 O1 Ni1 127.0(5) . . ?
C9 O2 Ni1 125.2(5) . . ?
C6 O3 C7 117.3(7) . . ?
C10 O4 Ni1 120.4(4) . . ?
C10 O4 Ni1 120.5(5) . 11_565 ?
Ni1 O4 Ni1 96.3(2) . 11_565 ?
C10 O4 Ni1 119.2(5) . 2_565 ?
Ni1 O4 Ni1 99.2(2) . 2_565 ?
Ni1 O4 Ni1 95.8(2) 11_565 2_565 ?
C11 O5 Ni1 126(3) . . ?
C11 O5 H5A 131.3 . . ?
Ni1 O5 H5A 101.5 . . ?
C11 O5 H5A' 126.1 . . ?
Ni1 O5 H5A' 93.8 . . ?
C11 O5 H5B 90.7 . . ?
Ni1 O5 H5B 45.1 . . ?
H5A O5 H5B 122.9 . . ?
H5A' O5 H5B 97.4 . . ?
O5 C11 H11A 118.0 . . ?
O5 C11 H11B 113.6 . . ?
H11A C11 H11B 109.5 . . ?
O5 C11 H11C 95.8 . . ?
H11A C11 H11C 109.5 . . ?
H11B C11 H11C 109.5 . . ?
Ni1 O5' H5A 98.4 . . ?
Ni1 O5' H5A' 98.4 . . ?
H5A O5' H5B 137.6 . . ?
H5A' O5' H5B 126.9 . . ?

loop_
_geom_bond_atom_site_label_1
_geom_bond_atom_site_label_2
_geom_bond_distance
_geom_bond_site_symmetry_2
_geom_bond_publ_flag
Ni1 O1 2.013(5) . ?
Ni1 O2 2.022(6) . ?
Ni1 O4 2.045(5) . ?
Ni1 O4 2.052(5) 12_665 ?
Ni1 O4 2.061(5) 2_565 ?
Ni1 O5' 2.107(12) . ?
Ni1 O5 2.18(4) . ?
C1 O1 1.290(8) . ?
C1 C2 1.427(11) . ?
C1 C6 1.439(11) . ?
C2 C9 1.417(11) . ?
C2 C3 1.419(11) . ?
C3 C4 1.357(12) . ?
C3 H3 0.9300 . ?
C4 C5 1.388(13) . ?
C4 H4 0.9300 . ?
C5 C6 1.363(12) . ?
C5 H5 0.9300 . ?
C6 O3 1.368(10) . ?
C7 O3 1.428(10) . ?
C7 C8 1.488(15) . ?
C7 H7A 0.9700 . ?
C7 H7B 0.9700 . ?
C8 H8A 0.9600 . ?
C8 H8B 0.9600 . ?
C8 H8C 0.9600 . ?
C9 O2 1.246(9) . ?
C9 H9 0.9300 . ?
C10 O4 1.422(9) . ?
C10 H10A 0.9600 . ?
C10 H10B 0.9600 . ?
C10 H10C 0.9600 . ?
O4 Ni1 2.052(5) 11_565 ?
O4 Ni1 2.061(5) 2_565 ?
O5 C11 1.32(5) . ?
O5 H5A 0.8503 . ?
O5 H5A' 0.8334 . ?
O5 H5B 1.1701 . ?
C11 H11A 0.9600 . ?
C11 H11B 0.9601 . ?
C11 H11C 0.9599 . ?
O5' H5A 1.0587 . ?
O5' H5A' 0.8502 . ?
O5' H5B 0.8503 . ?

loop_
_geom_hbond_atom_site_label_D
_geom_hbond_atom_site_label_H
_geom_hbond_atom_site_label_A
_geom_hbond_distance_DH
_geom_hbond_distance_HA
_geom_hbond_distance_DA
_geom_hbond_angle_DHA
_geom_hbond_site_symmetry_A
O5 H5A O1 0.85 1.86 2.69(4) 164.3 11_565
O5' H5A' O1 0.85 1.94 2.781(13) 172.3 11_565
O5' H5B O1 0.85 2.13 2.981(12) 179.8 .
